data_1573369
loop_
_publ_author_name
'Sharma, Mahendra K.'
'W\"olper, Christoph'
'Siera, Hannah'
'Haberhauer, Gebhard'
'Schulz, Stephan'

_publ_section_title
;
 Synthesis and reactivity of a six-membered heterocyclic
 1,3-diphosphaallene
;
_journal_name_full 'Chemical Science'
_journal_paper_doi 10.1039/D4SC06371F
_journal_year 2024
_chemical_formula_sum 'C72 H108 Ga2 N6 O P2'
_chemical_formula_weight 1275.02
_space_group_crystal_system monoclinic
_space_group_IT_number 15
_space_group_name_Hall '-C 2yc'
_space_group_name_H-M_alt 'C 1 2/c 1'
_atom_sites_solution_hydrogens geom
_atom_sites_solution_primary direct
_atom_sites_solution_secondary difmap
_audit_creation_method SHELXL-2017/1
_audit_update_record
;
2024-06-12 deposited with the CCDC.	2024-11-28 downloaded from the CCDC.
;
_cell_angle_alpha 90
_cell_angle_beta 91.7723(15)
_cell_angle_gamma 90
_cell_formula_units_Z 8
_cell_length_a 26.3977(9)
_cell_length_b 13.4903(5)
_cell_length_c 40.1349(13)
_cell_measurement_reflns_used 9957
_cell_measurement_temperature 100(2)
_cell_measurement_theta_max 79.04
_cell_measurement_theta_min 3.35
_cell_volume 14285.7(9)
_computing_cell_refinement 'Bruker APEX3(v2017.3-0)'
_computing_data_collection 'Bruker APEX3(v2017.3-0)'
_computing_data_reduction 'Bruker APEX3(v2017.3-0)'
_computing_molecular_graphics 'ORTEP/PLATON (Spek)'
_computing_publication_material 'BRUKER AXS SHELXTL (c) 2008 / Vers. 2008/4'
_computing_structure_refinement 'SHELXL-2017/1 (Sheldrick, 2017)'
_computing_structure_solution 'Bruker APEX3(v2017.3-0)'
_diffrn_ambient_temperature 100(2)
_diffrn_detector_area_resol_mean 7.3910
_diffrn_measured_fraction_theta_full 1.000
_diffrn_measured_fraction_theta_max 0.994
_diffrn_measurement_device_type 'Bruker D8 Venture (Photon II detector)'
_diffrn_measurement_method 'Data collection strategy APEX 3/Queen'
_diffrn_radiation_monochromator 'multilayer mirror'
_diffrn_radiation_type CuK\a
_diffrn_radiation_wavelength 1.54178
_diffrn_reflns_av_R_equivalents 0.0765
_diffrn_reflns_av_unetI/netI 0.0206
_diffrn_reflns_Laue_measured_fraction_full 1.000
_diffrn_reflns_Laue_measured_fraction_max 0.994
_diffrn_reflns_limit_h_max 33
_diffrn_reflns_limit_h_min -33
_diffrn_reflns_limit_k_max 17
_diffrn_reflns_limit_k_min -17
_diffrn_reflns_limit_l_max 51
_diffrn_reflns_limit_l_min -50
_diffrn_reflns_number 304149
_diffrn_reflns_point_group_measured_fraction_full 1.000
_diffrn_reflns_point_group_measured_fraction_max 0.994
_diffrn_reflns_theta_full 67.679
_diffrn_reflns_theta_max 79.834
_diffrn_reflns_theta_min 2.203
_diffrn_source 'micro-focus sealed tube'
_diffrn_source_type 'INCOATEC I\mS 3.0'
_exptl_absorpt_coefficient_mu 1.681
_exptl_absorpt_correction_T_max 0.75
_exptl_absorpt_correction_T_min 0.62
_exptl_absorpt_correction_type multi-scan
_exptl_absorpt_process_details 'SADABS, Blessing, Acta Cryst 1995 A51 33-38'
_exptl_crystal_colour orange
_exptl_crystal_density_diffrn 1.186
_exptl_crystal_description tablet
_exptl_crystal_F_000 5456
_exptl_crystal_size_max 0.367
_exptl_crystal_size_mid 0.102
_exptl_crystal_size_min 0.100
_refine_diff_density_max 0.422
_refine_diff_density_min -0.659
_refine_diff_density_rms 0.057
_refine_ls_extinction_method none
_refine_ls_goodness_of_fit_ref 1.079
_refine_ls_hydrogen_treatment constr
_refine_ls_matrix_type full
_refine_ls_number_parameters 1066
_refine_ls_number_reflns 15479
_refine_ls_number_restraints 1033
_refine_ls_restrained_S_all 1.071
_refine_ls_R_factor_all 0.0568
_refine_ls_R_factor_gt 0.0479
_refine_ls_shift/su_max 0.003
_refine_ls_shift/su_mean 0.000
_refine_ls_structure_factor_coef Fsqd
_refine_ls_weighting_details 'w=1/[\s^2^(Fo^2^)+(0.0369P)^2^+37.4174P] where P=(Fo^2^+2Fc^2^)/3'
_refine_ls_weighting_scheme calc
_refine_ls_wR_factor_gt 0.1128
_refine_ls_wR_factor_ref 0.1188
_reflns_Friedel_coverage 0.000
_reflns_number_gt 13371
_reflns_number_total 15479
_reflns_threshold_expression 'I > 2\s(I)'
_cod_data_source_file d4sc06371f2.cif
_cod_data_source_block mks_101m_lsm
_cod_original_sg_symbol_H-M 'C 2/c'
_cod_database_code 1573369
_shelx_shelxl_version_number 2017/1
_shelx_space_group_comment
; 
The symmetry employed for this shelxl refinement is uniquely defined 
by the following loop, which should always be used as a source of 
symmetry information in preference to the above space-group names. 
They are only intended as comments. 
;
_shelx_estimated_absorpt_t_min 0.577
_shelx_estimated_absorpt_t_max 0.850

loop_
_space_group_symop_operation_xyz
'x, y, z'
'-x, y, -z+1/2'
'x+1/2, y+1/2, z'
'-x+1/2, y+1/2, -z+1/2'
'-x, -y, -z'
'x, -y, z-1/2'
'-x+1/2, -y+1/2, -z'
'x+1/2, -y+1/2, z-1/2'

loop_
_atom_site_label
_atom_site_type_symbol
_atom_site_fract_x
_atom_site_fract_y
_atom_site_fract_z
_atom_site_U_iso_or_equiv
_atom_site_adp_type
_atom_site_occupancy
_atom_site_site_symmetry_order
_atom_site_calc_flag
_atom_site_refinement_flags_posn
_atom_site_refinement_flags_adp
_atom_site_refinement_flags_occupancy
_atom_site_disorder_assembly
_atom_site_disorder_group
Ga1 Ga 0.36293(2) 0.46509(2) 0.63370(2) 0.03329(8) Uani 1 1 d . . . . .
Ga2 Ga 0.25097(2) 0.48534(2) 0.63820(2) 0.03085(8) Uani 1 1 d . . . . .
O1 O 0.30705(6) 0.42468(13) 0.65561(4) 0.0341(4) Uani 1 1 d . . . . .
N1 N 0.41562(8) 0.45741(19) 0.67071(5) 0.0419(5) Uani 1 1 d . . . . .
N2 N 0.39875(8) 0.36521(18) 0.60579(5) 0.0396(5) Uani 1 1 d . . . . .
N3 N 0.20123(8) 0.37350(17) 0.64442(5) 0.0371(5) Uani 1 1 d . . . . .
N4 N 0.21319(8) 0.57744(17) 0.66748(5) 0.0365(4) Uani 1 1 d . . . . .
C1 C 0.44272(11) 0.3760(3) 0.67566(7) 0.0510(7) Uani 1 1 d . . . . .
C2 C 0.44406(11) 0.2965(3) 0.65337(8) 0.0545(7) Uani 1 1 d . . . . .
H2 H 0.458063 0.236549 0.661986 0.065 Uiso 1 1 calc R U . . .
C3 C 0.42744(10) 0.2942(2) 0.62014(8) 0.0485(7) Uani 1 1 d . . . . .
C4 C 0.47711(13) 0.3650(3) 0.70662(8) 0.0700(11) Uani 1 1 d . . . . .
H4A H 0.508059 0.329676 0.700812 0.105 Uiso 1 1 calc R U . . .
H4B H 0.459410 0.327388 0.723623 0.105 Uiso 1 1 calc R U . . .
H4C H 0.485977 0.430761 0.715354 0.105 Uiso 1 1 calc R U . . .
C5 C 0.44543(14) 0.2078(3) 0.59965(9) 0.0657(9) Uani 1 1 d . . . . .
H5A H 0.416091 0.173095 0.589671 0.099 Uiso 1 1 calc R U . . .
H5B H 0.464901 0.162044 0.614040 0.099 Uiso 1 1 calc R U . . .
H5C H 0.466957 0.232257 0.581971 0.099 Uiso 1 1 calc R U . . .
C6 C 0.41812(10) 0.5336(3) 0.69595(6) 0.0468(7) Uani 1 1 d . . . . .
C7 C 0.44769(11) 0.6178(3) 0.69065(7) 0.0551(8) Uani 1 1 d . . . . .
C8 C 0.45224(12) 0.6882(3) 0.71585(8) 0.0687(11) Uani 1 1 d . . . . .
H8 H 0.472399 0.745542 0.712607 0.082 Uiso 1 1 calc R U . . .
C9 C 0.42780(12) 0.6760(4) 0.74562(8) 0.0745(12) Uani 1 1 d . . . . .
H9 H 0.431968 0.723850 0.762851 0.089 Uiso 1 1 calc R U . . .
C10 C 0.39772(11) 0.5951(3) 0.75017(7) 0.0640(10) Uani 1 1 d . . . . .
H10 H 0.380426 0.588508 0.770457 0.077 Uiso 1 1 calc R U . . .
C11 C 0.39165(10) 0.5215(3) 0.72575(7) 0.0515(8) Uani 1 1 d . . . . .
C12 C 0.47600(12) 0.6315(3) 0.65840(7) 0.0617(10) Uani 1 1 d . . . . .
H12 H 0.455776 0.598044 0.640170 0.074 Uiso 1 1 calc R U . . .
C13 C 0.52756(13) 0.5826(4) 0.66043(8) 0.0796(13) Uani 1 1 d . . . . .
H13A H 0.523407 0.510552 0.661663 0.119 Uiso 1 1 calc R U . . .
H13B H 0.546270 0.606069 0.680383 0.119 Uiso 1 1 calc R U . . .
H13C H 0.546427 0.599611 0.640572 0.119 Uiso 1 1 calc R U . . .
C14 C 0.48092(18) 0.7402(4) 0.64900(11) 0.0916(15) Uani 1 1 d . . . . .
H14A H 0.494522 0.745474 0.626624 0.137 Uiso 1 1 calc R U . . .
H14B H 0.503903 0.773438 0.665071 0.137 Uiso 1 1 calc R U . . .
H14C H 0.447512 0.771861 0.649250 0.137 Uiso 1 1 calc R U . . .
C15 C 0.35725(11) 0.4350(3) 0.73252(7) 0.0546(8) Uani 1 1 d . . . . .
H15 H 0.358672 0.387762 0.713364 0.066 Uiso 1 1 calc R U . . .
C16 C 0.37406(16) 0.3794(4) 0.76468(10) 0.0892(15) Uani 1 1 d . . . . .
H16A H 0.351050 0.323733 0.768337 0.134 Uiso 1 1 calc R U . . .
H16B H 0.373158 0.424907 0.783693 0.134 Uiso 1 1 calc R U . . .
H16C H 0.408637 0.354401 0.762409 0.134 Uiso 1 1 calc R U . . .
C17 C 0.30270(11) 0.4688(3) 0.73585(7) 0.0560(8) Uani 1 1 d . . . . .
H17A H 0.291471 0.503563 0.715489 0.084 Uiso 1 1 calc R U . . .
H17B H 0.300506 0.513695 0.754954 0.084 Uiso 1 1 calc R U . . .
H17C H 0.280968 0.411032 0.739253 0.084 Uiso 1 1 calc R U . . .
C18 C 0.3998(2) 0.3767(6) 0.56978(13) 0.0443(13) Uani 0.8541(17) 1 d . U P A 1
C19 C 0.43914(17) 0.4336(4) 0.55652(10) 0.0551(14) Uani 0.8541(17) 1 d D U P A 1
C20 C 0.44165(16) 0.4421(4) 0.52197(10) 0.0685(14) Uani 0.8541(17) 1 d . U P A 1
H20 H 0.467788 0.480943 0.512782 0.082 Uiso 0.8541(17) 1 calc R U P A 1
C21 C 0.40708(16) 0.3955(4) 0.50088(9) 0.0625(12) Uani 0.8541(17) 1 d . U P A 1
H21 H 0.409828 0.400756 0.477407 0.075 Uiso 0.8541(17) 1 calc R U P A 1
C22 C 0.36868(18) 0.3413(4) 0.51414(14) 0.0492(14) Uani 0.8541(17) 1 d . U P A 1
H22 H 0.344839 0.309477 0.499521 0.059 Uiso 0.8541(17) 1 calc R U P A 1
C23 C 0.3635(2) 0.3316(6) 0.54855(16) 0.0421(13) Uani 0.8541(17) 1 d . U P A 1
C24 C 0.47962(17) 0.4853(4) 0.57828(15) 0.0605(13) Uani 0.8541(17) 1 d D U P A 1
H24 H 0.469717 0.479881 0.602063 0.073 Uiso 0.8541(17) 1 calc R U P A 1
C25 C 0.53132(16) 0.4362(4) 0.57492(11) 0.0711(12) Uani 0.8541(17) 1 d D U P A 1
H25A H 0.542387 0.443447 0.551967 0.107 Uiso 0.8541(17) 1 calc R U P A 1
H25B H 0.528768 0.365660 0.580433 0.107 Uiso 0.8541(17) 1 calc R U P A 1
H25C H 0.555986 0.468059 0.590212 0.107 Uiso 0.8541(17) 1 calc R U P A 1
C26 C 0.48251(16) 0.5940(4) 0.56934(10) 0.0653(12) Uani 0.8541(17) 1 d D U P A 1
H26A H 0.492432 0.600748 0.546124 0.098 Uiso 0.8541(17) 1 calc R U P A 1
H26B H 0.507689 0.626742 0.584024 0.098 Uiso 0.8541(17) 1 calc R U P A 1
H26C H 0.449292 0.624809 0.572082 0.098 Uiso 0.8541(17) 1 calc R U P A 1
C18' C 0.4034(11) 0.365(3) 0.5704(4) 0.038(6) Uani 0.1459(17) 1 d G U P A 2
C19' C 0.4486(8) 0.4000(17) 0.5581(4) 0.042(5) Uani 0.1459(17) 1 d DG U P A 2
C20' C 0.4581(5) 0.3912(12) 0.5243(4) 0.035(3) Uani 0.1459(17) 1 d G U P A 2
H20' H 0.488976 0.415496 0.515905 0.042 Uiso 0.1459(17) 1 calc R U P A 2
C21' C 0.4225(6) 0.3469(12) 0.5029(4) 0.038(4) Uani 0.1459(17) 1 d G U P A 2
H21' H 0.428965 0.340949 0.479827 0.046 Uiso 0.1459(17) 1 calc R U P A 2
C22' C 0.3773(7) 0.3114(19) 0.5152(6) 0.039(6) Uani 0.1459(17) 1 d G U P A 2
H22' H 0.352913 0.281182 0.500549 0.047 Uiso 0.1459(17) 1 calc R U P A 2
C23' C 0.3677(10) 0.320(3) 0.5489(7) 0.037(6) Uani 0.1459(17) 1 d G U P A 2
C24' C 0.4893(10) 0.4519(17) 0.5788(9) 0.053(6) Uani 0.1459(17) 1 d D U P A 2
H24' H 0.471701 0.470454 0.599579 0.064 Uiso 0.1459(17) 1 calc R U P A 2
C25' C 0.5312(9) 0.385(2) 0.5909(6) 0.066(6) Uani 0.1459(17) 1 d D U P A 2
H25D H 0.545383 0.349804 0.571960 0.099 Uiso 0.1459(17) 1 calc R U P A 2
H25E H 0.517695 0.336300 0.606582 0.099 Uiso 0.1459(17) 1 calc R U P A 2
H25F H 0.557750 0.424043 0.602230 0.099 Uiso 0.1459(17) 1 calc R U P A 2
C26' C 0.5088(11) 0.549(2) 0.5662(6) 0.067(6) Uani 0.1459(17) 1 d D U P A 2
H26D H 0.480255 0.593534 0.561200 0.100 Uiso 0.1459(17) 1 calc R U P A 2
H26E H 0.527791 0.537826 0.545958 0.100 Uiso 0.1459(17) 1 calc R U P A 2
H26F H 0.531195 0.579171 0.583334 0.100 Uiso 0.1459(17) 1 calc R U P A 2
C27 C 0.31884(11) 0.2734(2) 0.56082(7) 0.0434(6) Uani 1 1 d . . . . .
H27 H 0.320053 0.275039 0.585738 0.052 Uiso 1 1 calc R U . A 1
C28 C 0.31978(13) 0.1651(2) 0.54968(9) 0.0581(8) Uani 1 1 d . . . . .
H28A H 0.316393 0.161754 0.525319 0.087 Uiso 1 1 calc R U . . .
H28B H 0.291606 0.129294 0.559533 0.087 Uiso 1 1 calc R U . . .
H28C H 0.351933 0.134683 0.557046 0.087 Uiso 1 1 calc R U . . .
C29 C 0.26942(11) 0.3210(2) 0.54864(7) 0.0472(6) Uani 1 1 d . . . . .
H29A H 0.268272 0.323080 0.524225 0.071 Uiso 1 1 calc R U . . .
H29B H 0.267343 0.388529 0.557457 0.071 Uiso 1 1 calc R U . . .
H29C H 0.240796 0.281878 0.556406 0.071 Uiso 1 1 calc R U . . .
C30 C 0.17593(10) 0.3683(2) 0.67257(6) 0.0433(6) Uani 1 1 d . . . . .
C31 C 0.17679(10) 0.4422(2) 0.69711(6) 0.0456(7) Uani 1 1 d . . . . .
H31 H 0.166746 0.421899 0.718596 0.055 Uiso 1 1 calc R U . . .
C32 C 0.19032(10) 0.5405(2) 0.69417(6) 0.0429(6) Uani 1 1 d . . . . .
C33 C 0.14170(13) 0.2809(3) 0.67956(7) 0.0592(9) Uani 1 1 d . . . . .
H33A H 0.106793 0.297169 0.672538 0.089 Uiso 1 1 calc R U . . .
H33B H 0.143086 0.266289 0.703491 0.089 Uiso 1 1 calc R U . . .
H33C H 0.153083 0.222843 0.667177 0.089 Uiso 1 1 calc R U . . .
C34 C 0.17712(13) 0.6088(3) 0.72250(7) 0.0582(8) Uani 1 1 d . . . . .
H34A H 0.152994 0.659082 0.714344 0.087 Uiso 1 1 calc R U . . .
H34B H 0.207959 0.641304 0.731226 0.087 Uiso 1 1 calc R U . . .
H34C H 0.161853 0.570184 0.740275 0.087 Uiso 1 1 calc R U . . .
C35 C 0.19704(10) 0.2887(2) 0.62252(6) 0.0394(6) Uani 1 1 d . . . . .
C36 C 0.16050(10) 0.2902(2) 0.59639(6) 0.0400(6) Uani 1 1 d . . . . .
C37 C 0.15170(11) 0.2020(2) 0.57865(7) 0.0482(7) Uani 1 1 d . . . . .
H37 H 0.126218 0.200492 0.561416 0.058 Uiso 1 1 calc R U . . .
C38 C 0.17918(13) 0.1178(2) 0.58569(7) 0.0548(8) Uani 1 1 d . . . . .
H38 H 0.172107 0.058313 0.573767 0.066 Uiso 1 1 calc R U . . .
C39 C 0.21715(13) 0.1198(2) 0.61017(8) 0.0544(8) Uani 1 1 d . . . . .
H39 H 0.236936 0.061933 0.614233 0.065 Uiso 1 1 calc R U . . .
C40 C 0.22704(12) 0.2046(2) 0.62899(7) 0.0492(7) Uani 1 1 d . . . . .
C41 C 0.12984(10) 0.3821(2) 0.58772(6) 0.0420(6) Uani 1 1 d . . . . .
H41 H 0.146331 0.439810 0.599310 0.050 Uiso 1 1 calc R U . . .
C42 C 0.07576(12) 0.3727(3) 0.60020(9) 0.0657(9) Uani 1 1 d . . . . .
H42A H 0.056232 0.431751 0.593678 0.098 Uiso 1 1 calc R U . . .
H42B H 0.076867 0.366624 0.624539 0.098 Uiso 1 1 calc R U . . .
H42C H 0.059604 0.313739 0.590348 0.098 Uiso 1 1 calc R U . . .
C43 C 0.12815(12) 0.4036(3) 0.55024(7) 0.0529(7) Uani 1 1 d . . . . .
H43A H 0.162763 0.405947 0.542122 0.079 Uiso 1 1 calc R U . . .
H43B H 0.111469 0.467487 0.546076 0.079 Uiso 1 1 calc R U . . .
H43C H 0.109126 0.351070 0.538521 0.079 Uiso 1 1 calc R U . . .
C44 C 0.26897(18) 0.2022(2) 0.65602(10) 0.0797(14) Uani 1 1 d . . . . .
H44 H 0.279338 0.272097 0.660925 0.096 Uiso 1 1 calc R U . . .
C45 C 0.2522(2) 0.1558(5) 0.68815(9) 0.123(2) Uani 1 1 d . . . . .
H45A H 0.238275 0.089645 0.683528 0.184 Uiso 1 1 calc R U . . .
H45B H 0.226081 0.197348 0.697946 0.184 Uiso 1 1 calc R U . . .
H45C H 0.281276 0.150222 0.703798 0.184 Uiso 1 1 calc R U . . .
C46 C 0.31572(16) 0.1455(5) 0.64575(12) 0.118(2) Uani 1 1 d . . . . .
H46A H 0.324183 0.164251 0.622998 0.176 Uiso 1 1 calc R U . . .
H46B H 0.308923 0.074166 0.646612 0.176 Uiso 1 1 calc R U . . .
H46C H 0.344224 0.161599 0.661029 0.176 Uiso 1 1 calc R U . . .
C47 C 0.20438(10) 0.6813(2) 0.66046(6) 0.0419(6) Uani 1 1 d . . . . .
C48 C 0.15721(11) 0.7080(2) 0.64573(7) 0.0467(6) Uani 1 1 d . . . . .
C49 C 0.14642(13) 0.8081(3) 0.64099(9) 0.0579(8) Uani 1 1 d . . . . .
H49 H 0.114424 0.826959 0.631546 0.070 Uiso 1 1 calc R U . . .
C50 C 0.18120(14) 0.8801(3) 0.64972(9) 0.0644(9) Uani 1 1 d . . . . .
H50 H 0.173176 0.948058 0.646363 0.077 Uiso 1 1 calc R U . . .
C51 C 0.22763(14) 0.8533(3) 0.66332(9) 0.0587(8) Uani 1 1 d . . . . .
H51 H 0.251608 0.903519 0.668996 0.070 Uiso 1 1 calc R U . . .
C52 C 0.24047(11) 0.7539(2) 0.66903(7) 0.0476(6) Uani 1 1 d . . . . .
C53 C 0.11721(11) 0.6319(3) 0.63540(8) 0.0518(7) Uani 1 1 d . . . . .
H53 H 0.133741 0.565234 0.635614 0.062 Uiso 1 1 calc R U . . .
C54 C 0.07357(13) 0.6290(3) 0.66000(10) 0.0719(10) Uani 1 1 d . . . . .
H54A H 0.058393 0.695042 0.661588 0.108 Uiso 1 1 calc R U . . .
H54B H 0.086757 0.608408 0.682021 0.108 Uiso 1 1 calc R U . . .
H54C H 0.047787 0.581594 0.652034 0.108 Uiso 1 1 calc R U . . .
C55 C 0.09540(14) 0.6501(3) 0.60045(9) 0.0696(10) Uani 1 1 d . . . . .
H55A H 0.122813 0.649286 0.584535 0.104 Uiso 1 1 calc R U . . .
H55B H 0.078505 0.714818 0.599642 0.104 Uiso 1 1 calc R U . . .
H55C H 0.070808 0.598039 0.594630 0.104 Uiso 1 1 calc R U . . .
C56 C 0.29152(12) 0.7307(3) 0.68529(8) 0.0522(7) Uani 1 1 d . . . . .
H56 H 0.296021 0.657079 0.685706 0.063 Uiso 1 1 calc R U . . .
C57 C 0.29476(15) 0.7695(4) 0.72151(9) 0.0767(12) Uani 1 1 d . . . . .
H57A H 0.289571 0.841390 0.721557 0.115 Uiso 1 1 calc R U . . .
H57B H 0.328225 0.754062 0.731430 0.115 Uiso 1 1 calc R U . . .
H57C H 0.268524 0.737521 0.734529 0.115 Uiso 1 1 calc R U . . .
C58 C 0.33476(13) 0.7761(3) 0.66613(9) 0.0617(9) Uani 1 1 d . . . . .
H58A H 0.333751 0.750755 0.643237 0.093 Uiso 1 1 calc R U . . .
H58B H 0.367205 0.758382 0.677079 0.093 Uiso 1 1 calc R U . . .
H58C H 0.331134 0.848402 0.665761 0.093 Uiso 1 1 calc R U . . .
P1 P 0.33820(4) 0.59046(6) 0.59823(3) 0.0366(2) Uani 0.8541(17) 1 d D . P A 1
P2 P 0.22778(3) 0.61276(7) 0.57150(2) 0.0419(2) Uani 0.8541(17) 1 d D . P A 1
N5 N 0.29864(12) 0.6605(2) 0.52109(6) 0.0461(6) Uani 0.8541(17) 1 d D U P A 1
C59 C 0.2713(2) 0.5638(7) 0.5957(2) 0.044(2) Uani 0.8541(17) 1 d D . P A 1
N6 N 0.27844(12) 0.7870(2) 0.54935(7) 0.0479(7) Uani 0.8541(17) 1 d D . P A 1
C60 C 0.26990(12) 0.6899(2) 0.54628(7) 0.0400(7) Uani 0.8541(17) 1 d D U P A 1
C61 C 0.3130(2) 0.8184(3) 0.52628(12) 0.0573(12) Uani 0.8541(17) 1 d D U P A 1
C62 C 0.32662(16) 0.7387(3) 0.50907(10) 0.0483(9) Uani 0.8541(17) 1 d D U P A 1
C63 C 0.3061(3) 0.5588(3) 0.51201(12) 0.089(2) Uani 0.8541(17) 1 d . U P A 1
H63A H 0.306528 0.553094 0.487681 0.134 Uiso 0.8541(17) 1 calc R U P A 1
H63B H 0.278436 0.518422 0.520472 0.134 Uiso 0.8541(17) 1 calc R U P A 1
H63C H 0.338473 0.535288 0.521693 0.134 Uiso 0.8541(17) 1 calc R U P A 1
C64 C 0.2575(2) 0.8474(3) 0.57577(11) 0.0744(13) Uani 0.8541(17) 1 d . U P A 1
H64A H 0.243271 0.908513 0.566178 0.112 Uiso 0.8541(17) 1 calc R U P A 1
H64B H 0.284429 0.863994 0.592192 0.112 Uiso 0.8541(17) 1 calc R U P A 1
H64C H 0.230784 0.810222 0.586685 0.112 Uiso 0.8541(17) 1 calc R U P A 1
C65 C 0.3284(3) 0.9235(4) 0.52353(16) 0.115(2) Uani 0.8541(17) 1 d . U P A 1
H65A H 0.344809 0.933989 0.502244 0.173 Uiso 0.8541(17) 1 calc R U P A 1
H65B H 0.352179 0.940047 0.541920 0.173 Uiso 0.8541(17) 1 calc R U P A 1
H65C H 0.298400 0.966079 0.524596 0.173 Uiso 0.8541(17) 1 calc R U P A 1
C66 C 0.36315(16) 0.7266(4) 0.48183(10) 0.0669(11) Uani 0.8541(17) 1 d . U P A 1
H66A H 0.345268 0.701280 0.461826 0.100 Uiso 0.8541(17) 1 calc R U P A 1
H66B H 0.389714 0.679601 0.488866 0.100 Uiso 0.8541(17) 1 calc R U P A 1
H66C H 0.378515 0.790813 0.476874 0.100 Uiso 0.8541(17) 1 calc R U P A 1
C1_1 C 0.4341(7) 1.0052(13) 0.6820(4) 0.182(8) Uani 0.5 1 d D U P B -1
H1A_1 H 0.418266 1.070876 0.682534 0.274 Uiso 0.5 1 calc R U P B -1
H1B_1 H 0.410051 0.957349 0.672138 0.274 Uiso 0.5 1 calc R U P B -1
H1C_1 H 0.464487 1.007887 0.668697 0.274 Uiso 0.5 1 calc R U P B -1
C2_1 C 0.4475(11) 0.9756(14) 0.7147(6) 0.253(12) Uani 0.5 1 d D U P B -1
H2A_1 H 0.468298 0.914847 0.713009 0.303 Uiso 0.5 1 calc R U P B -1
H2B_1 H 0.415839 0.956126 0.725600 0.303 Uiso 0.5 1 calc R U P B -1
C3_1 C 0.4740(11) 1.0408(15) 0.7369(6) 0.214(10) Uani 0.5 1 d D U P B -1
H3A_1 H 0.449739 1.071939 0.752099 0.257 Uiso 0.5 1 calc R U P B -1
H3B_1 H 0.490127 1.094107 0.724040 0.257 Uiso 0.5 1 calc R U P B -1
C4_1 C 0.5130(12) 0.9867(11) 0.7566(8) 0.202(8) Uani 0.5 1 d D U P B -1
H4A_1 H 0.496614 0.931823 0.768619 0.242 Uiso 0.5 1 calc R U P B -1
H4B_1 H 0.537366 0.957045 0.741230 0.242 Uiso 0.5 1 calc R U P B -1
C5_1 C 0.5404(8) 1.0470(15) 0.7804(6) 0.194(9) Uani 0.5 1 d D U P B -1
H5A_1 H 0.517960 1.061709 0.799045 0.233 Uiso 0.5 1 calc R U P B -1
H5B_1 H 0.548635 1.110749 0.769593 0.233 Uiso 0.5 1 calc R U P B -1
C6_1 C 0.5869(6) 1.0037(18) 0.7939(5) 0.172(8) Uani 0.5 1 d D U P B -1
H6A_1 H 0.598971 0.953049 0.778497 0.258 Uiso 0.5 1 calc R U P B -1
H6B_1 H 0.580572 0.973325 0.815502 0.258 Uiso 0.5 1 calc R U P B -1
H6C_1 H 0.612700 1.055589 0.796680 0.258 Uiso 0.5 1 calc R U P B -1
P1' P 0.2733(5) 0.5707(11) 0.5975(3) 0.054(4) Uani 0.1459(17) 1 d D . P A 2
P2' P 0.3809(2) 0.6418(5) 0.58219(15) 0.0619(19) Uani 0.1459(17) 1 d D . P A 2
C59' C 0.3410(8) 0.5624(17) 0.5960(8) 0.0366(2) Uani 0.1459(17) 1 d D . P A 2
N6' N 0.3344(8) 0.7952(13) 0.5428(5) 0.064(5) Uani 0.1459(17) 1 d D . P A 2
C60' C 0.3482(8) 0.7004(13) 0.5464(4) 0.060(5) Uani 0.1459(17) 1 d D U P A 2
N5' N 0.3403(10) 0.6628(13) 0.5157(4) 0.070(5) Uani 0.1459(17) 1 d D U P A 2
C61' C 0.3147(12) 0.8149(14) 0.5120(6) 0.054(5) Uani 0.1459(17) 1 d D U P A 2
C62' C 0.3202(11) 0.7329(19) 0.4940(6) 0.060(5) Uani 0.1459(17) 1 d D U P A 2
C63' C 0.3462(18) 0.557(2) 0.5055(7) 0.096(10) Uani 0.1459(17) 1 d . U P A 2
H63D H 0.314155 0.532450 0.495693 0.145 Uiso 0.1459(17) 1 calc R U P A 2
H63E H 0.355724 0.516853 0.525098 0.145 Uiso 0.1459(17) 1 calc R U P A 2
H63F H 0.372785 0.551898 0.489039 0.145 Uiso 0.1459(17) 1 calc R U P A 2
C64' C 0.329(2) 0.861(3) 0.5736(9) 0.160(19) Uani 0.1459(17) 1 d . U P A 2
H64D H 0.323353 0.930203 0.566525 0.241 Uiso 0.1459(17) 1 calc R U P A 2
H64E H 0.359491 0.857157 0.587820 0.241 Uiso 0.1459(17) 1 calc R U P A 2
H64F H 0.299550 0.839068 0.586208 0.241 Uiso 0.1459(17) 1 calc R U P A 2
C65' C 0.2973(16) 0.916(2) 0.5001(7) 0.098(10) Uani 0.1459(17) 1 d . U P A 2
H65D H 0.322330 0.965719 0.507262 0.147 Uiso 0.1459(17) 1 calc R U P A 2
H65E H 0.264554 0.931234 0.509678 0.147 Uiso 0.1459(17) 1 calc R U P A 2
H65F H 0.293853 0.915680 0.475754 0.147 Uiso 0.1459(17) 1 calc R U P A 2
C66' C 0.3068(14) 0.711(3) 0.4576(7) 0.090(9) Uani 0.1459(17) 1 d . U P A 2
H66D H 0.315475 0.768804 0.443998 0.135 Uiso 0.1459(17) 1 calc R U P A 2
H66E H 0.270430 0.697840 0.455082 0.135 Uiso 0.1459(17) 1 calc R U P A 2
H66F H 0.325946 0.653383 0.450329 0.135 Uiso 0.1459(17) 1 calc R U P A 2
C1_2 C 0.5324(8) 0.992(2) 0.4616(5) 0.199(12) Uani 0.362(5) 1 d D U P C -2
H1A_2 H 0.537845 0.920329 0.461590 0.299 Uiso 0.362(5) 1 calc R U P C -2
H1B_2 H 0.564898 1.026127 0.459137 0.299 Uiso 0.362(5) 1 calc R U P C -2
H1C_2 H 0.509295 1.010239 0.443000 0.299 Uiso 0.362(5) 1 calc R U P C -2
C2_2 C 0.5101(9) 1.022(2) 0.4933(6) 0.161(9) Uani 0.362(5) 1 d D U P C -2
H2A_2 H 0.482975 1.071917 0.489392 0.193 Uiso 0.362(5) 1 calc R U P C -2
H2B_2 H 0.536259 1.050809 0.508675 0.193 Uiso 0.362(5) 1 calc R U P C -2
C3_2 C 0.4889(13) 0.930(2) 0.5076(7) 0.251(15) Uani 0.362(5) 1 d D U P C -2
H3A_2 H 0.463338 0.900285 0.491909 0.301 Uiso 0.362(5) 1 calc R U P C -2
H3B_2 H 0.516182 0.880425 0.511799 0.301 Uiso 0.362(5) 1 calc R U P C -2
C4_2 C 0.4655(11) 0.958(2) 0.5388(6) 0.225(14) Uani 0.362(5) 1 d D U P C -2
H4A_2 H 0.490943 0.991735 0.553330 0.270 Uiso 0.362(5) 1 calc R U P C -2
H4B_2 H 0.437418 1.004403 0.533925 0.270 Uiso 0.362(5) 1 calc R U P C -2
C5_2 C 0.4462(17) 0.8718(19) 0.5561(9) 0.321(18) Uani 0.362(5) 1 d D U P C -2
H5A_2 H 0.474427 0.825556 0.561428 0.385 Uiso 0.362(5) 1 calc R U P C -2
H5B_2 H 0.421308 0.836713 0.541398 0.385 Uiso 0.362(5) 1 calc R U P C -2
C6_2 C 0.4217(9) 0.9008(19) 0.5872(7) 0.251(15) Uani 0.362(5) 1 d D U P C -2
H6A_2 H 0.392850 0.944383 0.581948 0.376 Uiso 0.362(5) 1 calc R U P C -2
H6B_2 H 0.446198 0.935859 0.601786 0.376 Uiso 0.362(5) 1 calc R U P C -2
H6C_2 H 0.409738 0.841331 0.598627 0.376 Uiso 0.362(5) 1 calc R U P C -2
C1_3 C 0.4051(15) 0.948(2) 0.6091(8) 0.090(11) Uani 0.138(5) 1 d D U P C -3
H1A_3 H 0.375153 0.991340 0.608534 0.135 Uiso 0.138(5) 1 calc R U P C -3
H1B_3 H 0.425897 0.962679 0.629169 0.135 Uiso 0.138(5) 1 calc R U P C -3
H1C_3 H 0.394290 0.878783 0.609475 0.135 Uiso 0.138(5) 1 calc R U P C -3
C2_3 C 0.4345(13) 0.9661(15) 0.5797(7) 0.080(7) Uani 0.138(5) 1 d D U P C -3
H2A_3 H 0.415985 1.013329 0.564919 0.096 Uiso 0.138(5) 1 calc R U P C -3
H2B_3 H 0.467212 0.996976 0.586596 0.096 Uiso 0.138(5) 1 calc R U P C -3
C3_3 C 0.4442(7) 0.8762(13) 0.5615(4) 0.048(4) Uani 0.138(5) 1 d D U P C -3
H3A_3 H 0.411456 0.846252 0.554139 0.057 Uiso 0.138(5) 1 calc R U P C -3
H3B_3 H 0.461865 0.828294 0.576500 0.057 Uiso 0.138(5) 1 calc R U P C -3
C4_3 C 0.4750(8) 0.8936(15) 0.5323(5) 0.059(5) Uani 0.138(5) 1 d D U P C -3
H4A_3 H 0.456083 0.936923 0.516368 0.071 Uiso 0.138(5) 1 calc R U P C -3
H4B_3 H 0.506518 0.928531 0.539371 0.071 Uiso 0.138(5) 1 calc R U P C -3
C5_3 C 0.4881(8) 0.8023(15) 0.5156(4) 0.061(6) Uani 0.138(5) 1 d D U P C -3
H5A_3 H 0.512725 0.764785 0.529822 0.073 Uiso 0.138(5) 1 calc R U P C -3
H5B_3 H 0.457321 0.761064 0.512441 0.073 Uiso 0.138(5) 1 calc R U P C -3
C6_3 C 0.5096(10) 0.821(2) 0.4839(4) 0.078(8) Uani 0.138(5) 1 d D U P C -3
H6A_3 H 0.484959 0.803869 0.466073 0.118 Uiso 0.138(5) 1 calc R U P C -3
H6B_3 H 0.540256 0.780954 0.481658 0.118 Uiso 0.138(5) 1 calc R U P C -3
H6C_3 H 0.518370 0.891551 0.482208 0.118 Uiso 0.138(5) 1 calc R U P C -3

loop_
_atom_site_aniso_label
_atom_site_aniso_U_11
_atom_site_aniso_U_22
_atom_site_aniso_U_33
_atom_site_aniso_U_23
_atom_site_aniso_U_13
_atom_site_aniso_U_12
Ga1 0.03118(15) 0.04507(18) 0.02370(13) -0.00135(11) 0.00225(11) -0.00608(12)
Ga2 0.03110(15) 0.03908(16) 0.02238(13) 0.00078(11) 0.00100(10) -0.00681(12)
O1 0.0352(8) 0.0412(9) 0.0260(7) 0.0018(7) 0.0015(6) -0.0040(7)
N1 0.0322(10) 0.0658(15) 0.0275(10) -0.0025(10) -0.0008(8) -0.0074(10)
N2 0.0330(10) 0.0551(14) 0.0307(10) -0.0062(9) 0.0039(8) -0.0027(10)
N3 0.0382(11) 0.0470(12) 0.0258(9) 0.0035(8) -0.0017(8) -0.0145(9)
N4 0.0326(10) 0.0473(12) 0.0299(10) -0.0022(9) 0.0047(8) -0.0015(9)
C1 0.0362(14) 0.079(2) 0.0373(14) 0.0025(14) -0.0008(11) -0.0022(14)
C2 0.0434(16) 0.069(2) 0.0504(16) 0.0044(15) -0.0049(13) 0.0101(14)
C3 0.0354(13) 0.0596(18) 0.0506(16) -0.0050(13) 0.0039(12) 0.0023(12)
C4 0.0476(18) 0.114(3) 0.0475(17) 0.0019(19) -0.0133(14) 0.0108(19)
C5 0.0553(19) 0.074(2) 0.068(2) -0.0146(18) -0.0003(16) 0.0143(17)
C6 0.0336(13) 0.079(2) 0.0280(12) -0.0092(12) -0.0009(10) -0.0112(13)
C7 0.0385(14) 0.090(2) 0.0366(14) -0.0155(15) 0.0043(11) -0.0216(15)
C8 0.0466(17) 0.106(3) 0.0538(18) -0.0295(19) 0.0082(14) -0.0347(19)
C9 0.0449(17) 0.129(4) 0.0503(18) -0.041(2) 0.0088(14) -0.027(2)
C10 0.0400(15) 0.119(3) 0.0334(14) -0.0184(17) 0.0055(11) -0.0169(18)
C11 0.0342(13) 0.090(2) 0.0300(12) -0.0038(14) 0.0002(10) -0.0085(14)
C12 0.0482(17) 0.097(3) 0.0406(15) -0.0178(16) 0.0091(13) -0.0382(17)
C13 0.0516(19) 0.144(4) 0.0436(17) -0.027(2) 0.0147(14) -0.024(2)
C14 0.092(3) 0.108(4) 0.077(3) -0.014(2) 0.035(2) -0.051(3)
C15 0.0455(16) 0.086(2) 0.0328(13) 0.0077(14) 0.0016(11) -0.0076(15)
C16 0.065(2) 0.140(4) 0.062(2) 0.040(3) -0.0080(18) -0.008(3)
C17 0.0415(15) 0.090(2) 0.0367(14) -0.0010(15) 0.0050(11) -0.0142(16)
C18 0.037(2) 0.061(3) 0.035(2) -0.011(2) 0.0080(17) -0.008(2)
C19 0.045(2) 0.086(4) 0.0345(18) -0.018(2) 0.0118(15) -0.022(2)
C20 0.055(2) 0.114(4) 0.0371(18) -0.020(2) 0.0185(17) -0.038(3)
C21 0.060(3) 0.099(4) 0.0290(16) -0.017(2) 0.0140(16) -0.029(2)
C22 0.048(2) 0.064(3) 0.0361(19) -0.015(2) 0.0073(16) -0.015(2)
C23 0.041(2) 0.050(3) 0.036(2) -0.0093(19) 0.0073(17) -0.006(2)
C24 0.044(2) 0.103(4) 0.035(2) -0.019(3) 0.0132(17) -0.032(2)
C25 0.054(2) 0.104(4) 0.055(2) 0.002(2) -0.0038(19) -0.023(2)
C26 0.049(2) 0.100(3) 0.047(2) -0.022(2) 0.0096(18) -0.026(2)
C18' 0.043(9) 0.056(13) 0.015(9) -0.007(9) 0.003(7) 0.000(9)
C19' 0.043(8) 0.060(11) 0.022(6) -0.003(7) 0.008(5) 0.004(7)
C20' 0.030(7) 0.048(9) 0.027(6) -0.004(6) 0.009(5) 0.007(6)
C21' 0.045(8) 0.044(9) 0.026(7) -0.007(7) 0.006(5) 0.006(7)
C22' 0.048(9) 0.047(13) 0.022(7) -0.016(8) 0.002(6) -0.005(8)
C23' 0.043(10) 0.046(13) 0.022(8) -0.007(8) 0.003(7) 0.000(9)
C24' 0.049(10) 0.082(12) 0.029(9) -0.001(9) -0.001(8) -0.005(8)
C25' 0.057(11) 0.089(15) 0.051(12) 0.000(11) 0.001(9) 0.006(11)
C26' 0.066(15) 0.093(13) 0.039(11) 0.011(11) -0.013(11) -0.017(10)
C27 0.0453(15) 0.0508(16) 0.0344(12) -0.0059(11) 0.0052(11) -0.0116(12)
C28 0.0547(18) 0.0517(18) 0.068(2) -0.0079(15) 0.0009(15) -0.0097(14)
C29 0.0446(15) 0.0509(16) 0.0464(15) -0.0064(12) 0.0062(12) -0.0121(13)
C30 0.0389(13) 0.0606(17) 0.0301(12) 0.0122(11) -0.0029(10) -0.0171(12)
C31 0.0383(13) 0.073(2) 0.0253(11) 0.0058(12) 0.0036(10) -0.0110(13)
C32 0.0368(13) 0.0609(17) 0.0311(12) -0.0014(11) 0.0009(10) -0.0017(12)
C33 0.0578(18) 0.080(2) 0.0402(15) 0.0167(15) 0.0037(13) -0.0292(17)
C34 0.0611(19) 0.077(2) 0.0369(14) -0.0066(14) 0.0130(13) -0.0005(17)
C35 0.0449(14) 0.0448(14) 0.0286(11) 0.0056(10) 0.0008(10) -0.0182(11)
C36 0.0405(13) 0.0520(15) 0.0276(11) 0.0012(10) 0.0026(10) -0.0169(12)
C37 0.0515(16) 0.0609(18) 0.0323(12) -0.0035(12) 0.0028(11) -0.0228(14)
C38 0.074(2) 0.0495(17) 0.0415(15) -0.0046(13) 0.0073(14) -0.0224(15)
C39 0.070(2) 0.0423(16) 0.0512(16) 0.0081(13) 0.0013(15) -0.0150(14)
C40 0.0625(18) 0.0412(15) 0.0434(14) 0.0111(12) -0.0066(13) -0.0177(13)
C41 0.0350(13) 0.0583(17) 0.0325(12) -0.0012(11) -0.0006(10) -0.0122(12)
C42 0.0422(16) 0.093(3) 0.062(2) 0.0128(19) 0.0113(14) -0.0057(17)
C43 0.0499(16) 0.072(2) 0.0370(14) 0.0046(14) -0.0009(12) -0.0085(15)
C44 0.113(3) 0.0358(16) 0.086(3) 0.0159(17) -0.056(3) -0.0140(19)
C45 0.147(5) 0.185(6) 0.0360(18) 0.002(3) -0.005(2) 0.099(4)
C46 0.061(2) 0.196(6) 0.095(3) 0.091(4) -0.012(2) -0.022(3)
C47 0.0430(14) 0.0471(15) 0.0361(13) -0.0022(11) 0.0103(11) 0.0010(12)
C48 0.0406(14) 0.0543(17) 0.0459(15) -0.0009(12) 0.0099(12) 0.0084(12)
C49 0.0543(18) 0.0571(19) 0.0630(19) 0.0016(15) 0.0106(15) 0.0111(15)
C50 0.072(2) 0.0527(19) 0.070(2) 0.0006(16) 0.0197(18) 0.0120(17)
C51 0.065(2) 0.0505(18) 0.0619(19) -0.0070(15) 0.0154(16) -0.0060(15)
C52 0.0487(16) 0.0516(16) 0.0429(14) -0.0055(12) 0.0102(12) -0.0027(13)
C53 0.0367(14) 0.065(2) 0.0542(17) 0.0002(14) 0.0025(12) 0.0067(13)
C54 0.0475(18) 0.098(3) 0.071(2) 0.002(2) 0.0141(16) -0.0015(19)
C55 0.0521(19) 0.095(3) 0.061(2) 0.008(2) -0.0052(16) -0.0050(19)
C56 0.0507(17) 0.0559(18) 0.0501(16) -0.0114(14) 0.0022(13) -0.0084(14)
C57 0.065(2) 0.112(3) 0.0536(19) -0.019(2) 0.0028(17) -0.016(2)
C58 0.0544(18) 0.064(2) 0.067(2) -0.0167(17) 0.0109(16) -0.0106(16)
P1 0.0381(4) 0.0415(5) 0.0304(4) 0.0017(4) 0.0038(3) -0.0099(4)
P2 0.0421(4) 0.0506(5) 0.0331(4) 0.0088(3) 0.0002(3) -0.0074(3)
N5 0.0597(18) 0.0459(15) 0.0330(13) 0.0113(11) 0.0062(12) -0.0035(13)
C59 0.027(3) 0.043(4) 0.062(4) -0.019(3) -0.006(2) -0.010(2)
N6 0.0640(18) 0.0420(15) 0.0376(13) 0.0081(11) -0.0014(12) -0.0040(13)
C60 0.0483(17) 0.0428(16) 0.0286(13) 0.0084(12) -0.0037(12) -0.0035(13)
C61 0.074(3) 0.055(2) 0.043(3) 0.0140(19) -0.004(3) -0.021(2)
C62 0.050(2) 0.057(2) 0.0379(18) 0.0192(17) -0.0031(17) -0.0048(16)
C63 0.156(6) 0.053(2) 0.062(3) 0.002(2) 0.057(3) -0.006(3)
C64 0.114(4) 0.051(2) 0.059(2) -0.0003(19) 0.016(2) -0.001(2)
C65 0.182(7) 0.071(3) 0.095(4) 0.004(3) 0.037(4) -0.059(4)
C66 0.060(2) 0.090(3) 0.051(2) 0.028(2) 0.0098(18) -0.004(2)
C1_1 0.163(16) 0.117(12) 0.26(2) 0.051(14) -0.041(15) -0.045(12)
C2_1 0.36(3) 0.111(13) 0.28(2) 0.034(14) -0.092(18) 0.02(2)
C3_1 0.28(2) 0.170(19) 0.19(2) -0.012(15) -0.009(14) 0.030(16)
C4_1 0.29(2) 0.113(11) 0.20(2) -0.017(13) -0.024(13) 0.030(14)
C5_1 0.204(16) 0.163(15) 0.22(2) -0.072(13) -0.005(13) 0.095(13)
C6_1 0.134(12) 0.21(2) 0.170(16) 0.024(15) 0.049(11) 0.021(13)
P1' 0.089(9) 0.037(5) 0.038(5) 0.012(4) 0.027(5) -0.013(5)
P2' 0.058(3) 0.070(4) 0.056(3) 0.037(3) -0.026(3) -0.032(3)
C59' 0.0381(4) 0.0415(5) 0.0304(4) 0.0017(4) 0.0038(3) -0.0099(4)
N6' 0.060(12) 0.060(12) 0.072(14) 0.018(11) -0.016(11) -0.011(10)
C60' 0.053(11) 0.071(12) 0.054(8) 0.017(8) -0.009(8) -0.010(10)
N5' 0.092(12) 0.067(8) 0.051(7) 0.017(7) -0.005(8) 0.003(9)
C61' 0.046(11) 0.065(9) 0.048(12) 0.019(8) -0.017(12) -0.011(8)
C62' 0.057(11) 0.069(9) 0.053(9) 0.018(8) -0.001(9) -0.004(8)
C63' 0.17(3) 0.072(10) 0.043(12) 0.010(9) -0.022(17) 0.020(15)
C64' 0.29(5) 0.12(3) 0.07(2) -0.02(2) -0.10(3) 0.03(3)
C65' 0.15(3) 0.082(13) 0.058(14) 0.017(12) -0.043(17) 0.017(15)
C66' 0.12(2) 0.094(19) 0.054(10) 0.014(11) -0.013(12) -0.006(18)
C1_2 0.096(12) 0.33(3) 0.164(13) -0.189(16) -0.083(9) 0.118(15)
C2_2 0.055(14) 0.30(2) 0.126(13) -0.129(14) -0.048(8) 0.088(14)
C3_2 0.105(16) 0.36(3) 0.27(2) -0.01(2) -0.134(14) 0.04(2)
C4_2 0.124(19) 0.25(3) 0.30(3) 0.09(2) -0.095(15) 0.052(19)
C5_2 0.23(3) 0.30(3) 0.42(4) 0.15(3) -0.13(2) -0.04(3)
C6_2 0.16(3) 0.20(3) 0.38(3) 0.19(3) -0.16(2) -0.10(2)
C1_3 0.10(2) 0.062(17) 0.111(19) 0.039(14) 0.036(18) 0.042(17)
C2_3 0.077(16) 0.056(12) 0.108(16) 0.007(10) 0.022(13) -0.014(12)
C3_3 0.027(9) 0.045(10) 0.069(11) 0.014(8) -0.025(7) -0.011(7)
C4_3 0.033(9) 0.064(12) 0.080(12) 0.021(9) -0.012(8) 0.021(9)
C5_3 0.058(12) 0.066(12) 0.058(10) 0.013(8) -0.027(8) 0.007(10)
C6_3 0.088(17) 0.10(2) 0.042(9) 0.015(10) -0.035(9) 0.020(15)

loop_
_atom_type_symbol
_atom_type_description
_atom_type_scat_dispersion_real
_atom_type_scat_dispersion_imag
_atom_type_scat_source
C C 0.0181 0.0091 'International Tables Vol C Tables 4.2.6.8 and 6.1.1.4'
H H 0.0000 0.0000 'International Tables Vol C Tables 4.2.6.8 and 6.1.1.4'
Ga Ga -1.2846 0.7763 'International Tables Vol C Tables 4.2.6.8 and 6.1.1.4'
N N 0.0311 0.0180 'International Tables Vol C Tables 4.2.6.8 and 6.1.1.4'
O O 0.0492 0.0322 'International Tables Vol C Tables 4.2.6.8 and 6.1.1.4'
P P 0.2955 0.4335 'International Tables Vol C Tables 4.2.6.8 and 6.1.1.4'

loop_
_geom_angle_atom_site_label_1
_geom_angle_atom_site_label_2
_geom_angle_atom_site_label_3
_geom_angle
_geom_angle_site_symmetry_1
_geom_angle_site_symmetry_3
_geom_angle_publ_flag
O1 Ga1 N1 100.37(8) . . ?
O1 Ga1 N2 118.05(9) . . ?
N1 Ga1 N2 92.92(9) . . ?
O1 Ga1 C59' 109.2(5) . . ?
N1 Ga1 C59' 138.2(7) . . ?
N2 Ga1 C59' 98.2(8) . . ?
O1 Ga1 P1 107.50(6) . . ?
N1 Ga1 P1 132.50(8) . . ?
N2 Ga1 P1 106.19(7) . . ?
O1 Ga1 Ga2 34.87(5) . . ?
N1 Ga1 Ga2 128.77(6) . . ?
N2 Ga1 Ga2 125.49(6) . . ?
C59' Ga1 Ga2 74.4(5) . . ?
P1 Ga1 Ga2 72.90(2) . . ?
O1 Ga2 N4 118.07(8) . . ?
O1 Ga2 N3 98.13(8) . . ?
N4 Ga2 N3 93.06(9) . . ?
O1 Ga2 C59 108.38(19) . . ?
N4 Ga2 C59 108.1(3) . . ?
N3 Ga2 C59 131.5(2) . . ?
O1 Ga2 P1' 107.6(4) . . ?
N4 Ga2 P1' 105.9(4) . . ?
N3 Ga2 P1' 134.9(4) . . ?
O1 Ga2 Ga1 35.12(5) . . ?
N4 Ga2 Ga1 127.36(6) . . ?
N3 Ga2 Ga1 126.06(7) . . ?
C59 Ga2 Ga1 73.53(18) . . ?
P1' Ga2 Ga1 72.5(4) . . ?
Ga2 O1 Ga1 110.01(8) . . ?
C1 N1 C6 118.3(2) . . ?
C1 N1 Ga1 120.89(19) . . ?
C6 N1 Ga1 119.91(19) . . ?
C3 N2 C18' 110.9(16) . . ?
C3 N2 C18 118.4(4) . . ?
C3 N2 Ga1 120.65(18) . . ?
C18' N2 Ga1 128.0(16) . . ?
C18 N2 Ga1 120.4(3) . . ?
C30 N3 C35 116.3(2) . . ?
C30 N3 Ga2 119.30(18) . . ?
C35 N3 Ga2 123.63(16) . . ?
C32 N4 C47 116.2(2) . . ?
C32 N4 Ga2 118.93(19) . . ?
C47 N4 Ga2 124.60(16) . . ?
N1 C1 C2 124.4(3) . . ?
N1 C1 C4 120.6(3) . . ?
C2 C1 C4 114.9(3) . . ?
C3 C2 C1 128.1(3) . . ?
N2 C3 C2 123.6(3) . . ?
N2 C3 C5 120.0(3) . . ?
C2 C3 C5 116.3(3) . . ?
C7 C6 C11 121.1(3) . . ?
C7 C6 N1 119.0(2) . . ?
C11 C6 N1 119.9(3) . . ?
C8 C7 C6 118.7(3) . . ?
C8 C7 C12 120.1(3) . . ?
C6 C7 C12 121.2(3) . . ?
C9 C8 C7 121.0(3) . . ?
C10 C9 C8 119.9(3) . . ?
C9 C10 C11 121.8(3) . . ?
C10 C11 C6 117.5(3) . . ?
C10 C11 C15 118.6(3) . . ?
C6 C11 C15 123.9(3) . . ?
C13 C12 C14 110.5(3) . . ?
C13 C12 C7 111.4(3) . . ?
C14 C12 C7 112.0(3) . . ?
C11 C15 C17 111.1(3) . . ?
C11 C15 C16 111.5(3) . . ?
C17 C15 C16 108.7(3) . . ?
C23 C18 C19 120.3(3) . . ?
C23 C18 N2 121.7(4) . . ?
C19 C18 N2 118.0(4) . . ?
C20 C19 C18 118.6(3) . . ?
C20 C19 C24 118.5(4) . . ?
C18 C19 C24 123.0(4) . . ?
C21 C20 C19 121.5(4) . . ?
C22 C21 C20 119.3(3) . . ?
C21 C22 C23 121.9(4) . . ?
C22 C23 C18 118.4(3) . . ?
C22 C23 C27 118.1(4) . . ?
C18 C23 C27 123.5(4) . . ?
C26 C24 C25 110.3(4) . . ?
C26 C24 C19 110.3(4) . . ?
C25 C24 C19 111.3(4) . . ?
C19' C18' C23' 120.0 . . ?
C19' C18' N2 116.9(18) . . ?
C23' C18' N2 122.7(18) . . ?
C18' C19' C20' 120.0 . . ?
C18' C19' C24' 125(2) . . ?
C20' C19' C24' 115(2) . . ?
C21' C20' C19' 120.0 . . ?
C22' C21' C20' 120.0 . . ?
C23' C22' C21' 120.0 . . ?
C22' C23' C18' 120.0 . . ?
C22' C23' C27 116.7(18) . . ?
C18' C23' C27 123.2(18) . . ?
C25' C24' C26' 112(2) . . ?
C25' C24' C19' 113.8(19) . . ?
C26' C24' C19' 118(2) . . ?
C23 C27 C29 110.3(4) . . ?
C29 C27 C23' 116.8(16) . . ?
C23 C27 C28 112.4(4) . . ?
C29 C27 C28 109.3(2) . . ?
C23' C27 C28 106.4(15) . . ?
N3 C30 C31 124.1(2) . . ?
N3 C30 C33 121.0(3) . . ?
C31 C30 C33 114.8(2) . . ?
C32 C31 C30 128.5(2) . . ?
N4 C32 C31 123.3(3) . . ?
N4 C32 C34 119.6(3) . . ?
C31 C32 C34 117.1(3) . . ?
C36 C35 C40 121.4(3) . . ?
C36 C35 N3 118.7(3) . . ?
C40 C35 N3 119.7(2) . . ?
C37 C36 C35 117.8(3) . . ?
C37 C36 C41 119.9(2) . . ?
C35 C36 C41 122.3(2) . . ?
C38 C37 C36 121.3(3) . . ?
C37 C38 C39 119.9(3) . . ?
C38 C39 C40 121.4(3) . . ?
C39 C40 C35 118.0(3) . . ?
C39 C40 C44 119.2(3) . . ?
C35 C40 C44 122.8(3) . . ?
C36 C41 C43 112.3(2) . . ?
C36 C41 C42 110.7(2) . . ?
C43 C41 C42 109.7(2) . . ?
C45 C44 C46 106.6(3) . . ?
C45 C44 C40 112.9(4) . . ?
C46 C44 C40 113.3(4) . . ?
C52 C47 C48 120.6(3) . . ?
C52 C47 N4 121.7(3) . . ?
C48 C47 N4 117.7(3) . . ?
C49 C48 C47 118.7(3) . . ?
C49 C48 C53 118.7(3) . . ?
C47 C48 C53 122.6(3) . . ?
C50 C49 C48 121.2(3) . . ?
C49 C50 C51 119.7(3) . . ?
C50 C51 C52 121.7(3) . . ?
C51 C52 C47 118.0(3) . . ?
C51 C52 C56 118.5(3) . . ?
C47 C52 C56 123.4(3) . . ?
C55 C53 C48 112.5(3) . . ?
C55 C53 C54 109.0(3) . . ?
C48 C53 C54 111.7(3) . . ?
C52 C56 C58 111.7(3) . . ?
C52 C56 C57 111.0(3) . . ?
C58 C56 C57 108.5(3) . . ?
C59 P1 Ga1 98.5(3) . . ?
C59 P2 C60 97.5(3) . . ?
C60 N5 C62 111.0(3) . . ?
C60 N5 C63 123.9(3) . . ?
C62 N5 C63 124.2(3) . . ?
P2 C59 P1 128.9(5) . . ?
P2 C59 Ga2 119.9(3) . . ?
P1 C59 Ga2 109.3(4) . . ?
C60 N6 C61 110.5(3) . . ?
C60 N6 C64 123.3(3) . . ?
C61 N6 C64 125.9(3) . . ?
N6 C60 N5 105.1(3) . . ?
N6 C60 P2 127.2(3) . . ?
N5 C60 P2 127.6(2) . . ?
C62 C61 N6 107.1(4) . . ?
C62 C61 C65 130.9(5) . . ?
N6 C61 C65 122.1(5) . . ?
C61 C62 N5 106.1(4) . . ?
C61 C62 C66 131.3(4) . . ?
N5 C62 C66 122.5(4) . . ?
C1_1 C2_1 C3_1 120.9(16) . . ?
C2_1 C3_1 C4_1 110.6(14) . . ?
C5_1 C4_1 C3_1 114.0(12) . . ?
C4_1 C5_1 C6_1 115.1(14) . . ?
C59' P1' Ga2 107.3(10) . . ?
C59' P2' C60' 105.0(13) . . ?
P2' C59' P1' 129.2(16) . . ?
P2' C59' Ga1 120.0(14) . . ?
P1' C59' Ga1 105.7(11) . . ?
C60' N6' C61' 112.5(15) . . ?
C60' N6' C64' 120(2) . . ?
C61' N6' C64' 125(2) . . ?
N6' C60' N5' 103.2(14) . . ?
N6' C60' P2' 128.2(15) . . ?
N5' C60' P2' 127.8(14) . . ?
C60' N5' C62' 111.5(13) . . ?
C60' N5' C63' 126.6(17) . . ?
C62' N5' C63' 121.6(18) . . ?
C62' C61' N6' 106.8(14) . . ?
C62' C61' C65' 128(2) . . ?
N6' C61' C65' 125(2) . . ?
C61' C62' N5' 105.8(16) . . ?
C61' C62' C66' 131(3) . . ?
N5' C62' C66' 123(2) . . ?
C1_2 C2_2 C3_2 105.4(13) . . ?
C4_2 C3_2 C2_2 106.6(15) . . ?
C5_2 C4_2 C3_2 111.7(17) . . ?
C4_2 C5_2 C6_2 111.4(17) . . ?
C3_3 C2_3 C1_3 112.3(16) . . ?
C2_3 C3_3 C4_3 112.5(15) . . ?
C5_3 C4_3 C3_3 112.3(15) . . ?
C6_3 C5_3 C4_3 111.5(15) . . ?

loop_
_geom_bond_atom_site_label_1
_geom_bond_atom_site_label_2
_geom_bond_distance
_geom_bond_site_symmetry_2
_geom_bond_publ_flag
Ga1 O1 1.8239(16) . ?
Ga1 N1 2.006(2) . ?
Ga1 N2 2.007(2) . ?
Ga1 C59' 2.07(3) . ?
Ga1 P1 2.2926(11) . ?
Ga1 Ga2 2.9792(4) . ?
Ga2 O1 1.8127(17) . ?
Ga2 N4 1.998(2) . ?
Ga2 N3 2.021(2) . ?
Ga2 C59 2.092(8) . ?
Ga2 P1' 2.097(9) . ?
N1 C1 1.323(4) . ?
N1 C6 1.443(4) . ?
N2 C3 1.340(4) . ?
N2 C18' 1.431(16) . ?
N2 C18 1.455(5) . ?
N3 C30 1.332(3) . ?
N3 C35 1.445(3) . ?
N4 C32 1.342(3) . ?
N4 C47 1.446(4) . ?
C1 C2 1.397(5) . ?
C1 C4 1.523(4) . ?
C2 C3 1.392(4) . ?
C3 C5 1.511(4) . ?
C6 C7 1.398(4) . ?
C6 C11 1.413(4) . ?
C7 C8 1.390(4) . ?
C7 C12 1.526(4) . ?
C8 C9 1.385(5) . ?
C9 C10 1.365(5) . ?
C10 C11 1.401(5) . ?
C11 C15 1.509(5) . ?
C12 C13 1.513(5) . ?
C12 C14 1.521(6) . ?
C15 C17 1.521(4) . ?
C15 C16 1.546(5) . ?
C18 C23 1.399(5) . ?
C18 C19 1.410(5) . ?
C19 C20 1.395(5) . ?
C19 C24 1.528(5) . ?
C20 C21 1.377(5) . ?
C21 C22 1.370(5) . ?
C22 C23 1.398(5) . ?
C23 C27 1.513(5) . ?
C24 C26 1.512(7) . ?
C24 C25 1.526(6) . ?
C18' C19' 1.3900 . ?
C18' C23' 1.3900 . ?
C19' C20' 1.3900 . ?
C19' C24' 1.510(18) . ?
C20' C21' 1.3900 . ?
C21' C22' 1.3900 . ?
C22' C23' 1.3900 . ?
C23' C27 1.527(15) . ?
C24' C25' 1.500(16) . ?
C24' C26' 1.501(16) . ?
C27 C29 1.520(4) . ?
C27 C28 1.529(4) . ?
C30 C31 1.401(4) . ?
C30 C33 1.516(4) . ?
C31 C32 1.380(4) . ?
C32 C34 1.512(4) . ?
C35 C36 1.403(3) . ?
C35 C40 1.403(4) . ?
C36 C37 1.402(4) . ?
C36 C41 1.515(4) . ?
C37 C38 1.372(5) . ?
C38 C39 1.382(5) . ?
C39 C40 1.391(4) . ?
C40 C44 1.526(4) . ?
C41 C43 1.531(4) . ?
C41 C42 1.533(4) . ?
C44 C45 1.512(6) . ?
C44 C46 1.519(7) . ?
C47 C52 1.402(4) . ?
C47 C48 1.409(4) . ?
C48 C49 1.391(4) . ?
C48 C53 1.521(4) . ?
C49 C50 1.374(5) . ?
C50 C51 1.374(5) . ?
C51 C52 1.400(5) . ?
C52 C56 1.512(4) . ?
C53 C55 1.520(4) . ?
C53 C54 1.541(4) . ?
C56 C58 1.525(4) . ?
C56 C57 1.545(4) . ?
P1 C59 1.801(6) . ?
P2 C59 1.623(7) . ?
P2 C60 1.847(3) . ?
N5 C60 1.342(4) . ?
N5 C62 1.383(5) . ?
N5 C63 1.436(5) . ?
N6 C60 1.335(4) . ?
N6 C61 1.385(6) . ?
N6 C64 1.459(5) . ?
C61 C62 1.334(6) . ?
C61 C65 1.480(6) . ?
C62 C66 1.489(6) . ?
C1_1 C2_1 1.406(14) . ?
C2_1 C3_1 1.420(14) . ?
C3_1 C4_1 1.474(13) . ?
C4_1 C5_1 1.430(13) . ?
C5_1 C6_1 1.450(12) . ?
P1' C59' 1.793(17) . ?
P2' C59' 1.612(18) . ?
P2' C60' 1.831(17) . ?
N6' C60' 1.336(15) . ?
N6' C61' 1.35(2) . ?
N6' C64' 1.54(4) . ?
C60' N5' 1.345(15) . ?
N5' C62' 1.38(3) . ?
N5' C63' 1.50(4) . ?
C61' C62' 1.332(18) . ?
C61' C65' 1.51(3) . ?
C62' C66' 1.52(3) . ?
C1_2 C2_2 1.477(13) . ?
C2_2 C3_2 1.488(15) . ?
C3_2 C4_2 1.462(16) . ?
C4_2 C5_2 1.451(16) . ?
C5_2 C6_2 1.477(16) . ?
C1_3 C2_3 1.452(15) . ?
C2_3 C3_3 1.444(15) . ?
C3_3 C4_3 1.468(15) . ?
C4_3 C5_3 1.447(15) . ?
C5_3 C6_3 1.434(15) . ?
